data_7112862
loop_
_publ_author_name
'Mori, Akiyoshi'
'Kinoshita, Shunsuke'
'Furusyo, Masaru'
'Kamikawa, Ken'

_publ_section_title
;
 Induction of axially chiral N-C bonds in N-aryl acridane and related
 complexes by chromium tricarbonyl migration reactions.
;
_journal_issue 36
_journal_name_full 'Chemical communications (Cambridge, England)'
_journal_page_first 6846
_journal_page_last 6848
_journal_paper_doi 10.1039/c0cc00836b
_journal_volume 46
_journal_year 2010
_chemical_absolute_configuration rm
_chemical_formula_sum 'C27.5 H23 Cr N O4'
_chemical_formula_weight 483.47
_chemical_name_systematic
;
?
;
_space_group_IT_number 2
_symmetry_cell_setting triclinic
_symmetry_space_group_name_Hall '-P 1'
_symmetry_space_group_name_H-M 'P -1'
_atom_sites_solution_hydrogens geom
_atom_sites_solution_primary direct
_atom_sites_solution_secondary difmap
_audit_creation_method SHELXL-97
_cell_angle_alpha 86.888(15)
_cell_angle_beta 78.146(14)
_cell_angle_gamma 87.429(17)
_cell_formula_units_Z 4
_cell_length_a 10.867(4)
_cell_length_b 14.490(7)
_cell_length_c 14.911(4)
_cell_measurement_temperature 296(2)
_cell_measurement_theta_max 27.5
_cell_measurement_theta_min 3.0
_cell_volume 2293.1(15)
_computing_cell_refinement 'rigaku process auto'
_computing_data_collection 'rigaku process auto'
_computing_data_reduction 'rigaku process auto'
_computing_structure_refinement 'SHELXL-97 (Sheldrick, 1997)'
_computing_structure_solution 'SHELXS-97 (Sheldrick, 1990)'
_diffrn_ambient_temperature 296(2)
_diffrn_detector_area_resol_mean 10
_diffrn_measured_fraction_theta_full 0.967
_diffrn_measured_fraction_theta_max 0.967
_diffrn_measurement_device_type 'rigaku raxis rapid'
_diffrn_measurement_method wscan
_diffrn_radiation_monochromator graphite
_diffrn_radiation_source 'fine-focus sealed tube'
_diffrn_radiation_type MoK\a
_diffrn_radiation_wavelength 0.71075
_diffrn_reflns_av_R_equivalents 0.0243
_diffrn_reflns_av_sigmaI/netI 0.0334
_diffrn_reflns_limit_h_max 13
_diffrn_reflns_limit_h_min -14
_diffrn_reflns_limit_k_max 18
_diffrn_reflns_limit_k_min -18
_diffrn_reflns_limit_l_max 19
_diffrn_reflns_limit_l_min -18
_diffrn_reflns_number 22335
_diffrn_reflns_theta_full 27.48
_diffrn_reflns_theta_max 27.48
_diffrn_reflns_theta_min 3.05
_exptl_absorpt_coefficient_mu 0.534
_exptl_absorpt_correction_T_max 0.9486
_exptl_absorpt_correction_T_min 0.7762
_exptl_absorpt_correction_type empirical
_exptl_absorpt_process_details abscor
_exptl_crystal_colour yellow
_exptl_crystal_density_diffrn 1.400
_exptl_crystal_density_method 'not measured'
_exptl_crystal_description block
_exptl_crystal_F_000 1004
_exptl_crystal_size_max 0.50
_exptl_crystal_size_mid 0.30
_exptl_crystal_size_min 0.10
_refine_diff_density_max 0.429
_refine_diff_density_min -0.208
_refine_diff_density_rms 0.068
_refine_ls_extinction_method none
_refine_ls_goodness_of_fit_ref 1.035
_refine_ls_hydrogen_treatment constr
_refine_ls_matrix_type full
_refine_ls_number_parameters 613
_refine_ls_number_reflns 10174
_refine_ls_number_restraints 0
_refine_ls_restrained_S_all 1.035
_refine_ls_R_factor_all 0.0672
_refine_ls_R_factor_gt 0.0470
_refine_ls_shift/su_max 0.002
_refine_ls_shift/su_mean 0.000
_refine_ls_structure_factor_coef Fsqd
_refine_ls_weighting_details 'calc w=1/[\s^2^(Fo^2^)+(0.0846P)^2^+0.3834P] where P=(Fo^2^+2Fc^2^)/3'
_refine_ls_weighting_scheme calc
_refine_ls_wR_factor_gt 0.1303
_refine_ls_wR_factor_ref 0.1448
_reflns_number_gt 7500
_reflns_number_total 10174
_reflns_threshold_expression >2sigma(I)
_cod_data_source_file c0cc00836b.txt
_cod_data_source_block shelxl
_cod_original_cell_volume 2293.2(14)
_cod_original_sg_symbol_H-M P-1
_cod_original_formula_sum 'C27.50 H23 Cr N O4'
_cod_database_code 7112862

loop_
_symmetry_equiv_pos_as_xyz
'x, y, z'
'-x, -y, -z'

loop_
_atom_site_label
_atom_site_type_symbol
_atom_site_fract_x
_atom_site_fract_y
_atom_site_fract_z
_atom_site_U_iso_or_equiv
_atom_site_adp_type
_atom_site_occupancy
_atom_site_symmetry_multiplicity
_atom_site_calc_flag
_atom_site_refinement_flags
Cr1 Cr 1.23065(3) 0.15165(3) 0.81045(2) 0.04175(11) Uani 1 1 d .
Cr2 Cr 0.90054(3) 0.32759(3) 1.20067(2) 0.04068(11) Uani 1 1 d .
O1 O 0.8422(2) 0.33926(16) 0.89369(18) 0.0821(7) Uani 1 1 d .
O2 O 1.1926(3) 0.2979(3) 0.9477(2) 0.1329(14) Uani 1 1 d .
O3 O 1.1756(2) 0.30253(17) 0.67926(18) 0.0886(7) Uani 1 1 d .
O4 O 1.4998(2) 0.20045(18) 0.74809(17) 0.0823(7) Uani 1 1 d .
O5 O 0.5030(2) 0.16129(15) 1.15967(16) 0.0755(6) Uani 1 1 d .
O6 O 0.9562(3) 0.17240(19) 1.07353(16) 0.1061(10) Uani 1 1 d .
O7 O 1.1357(2) 0.27604(18) 1.26869(17) 0.0800(6) Uani 1 1 d .
O8 O 0.7576(2) 0.19246(14) 1.33611(13) 0.0682(5) Uani 1 1 d .
N1 N 0.95376(17) 0.10247(14) 0.75754(11) 0.0392(4) Uani 1 1 d .
N2 N 0.59602(18) 0.40519(14) 1.25020(12) 0.0440(4) Uani 1 1 d .
C1 C 1.2752(2) 0.01050(18) 0.76420(18) 0.0515(6) Uani 1 1 d .
H1 H 1.3468 -0.0109 0.7242 0.062 Uiso 1 1 calc R
C2 C 1.2745(3) 0.00890(19) 0.85862(19) 0.0567(6) Uani 1 1 d .
H2 H 1.3441 -0.0142 0.8811 0.068 Uiso 1 1 calc R
C3 C 1.1685(2) 0.04238(19) 0.91762(17) 0.0528(6) Uani 1 1 d .
H3 H 1.1678 0.0433 0.9800 0.063 Uiso 1 1 calc R
C4 C 1.0616(2) 0.07518(16) 0.88412(14) 0.0418(5) Uani 1 1 d .
H4 H 0.9914 0.0984 0.9243 0.050 Uiso 1 1 calc R
C5 C 1.0607(2) 0.07293(14) 0.79018(14) 0.0362(4) Uani 1 1 d .
C6 C 1.1710(2) 0.04336(16) 0.72876(15) 0.0427(5) Uani 1 1 d .
C7 C 1.1725(3) 0.0407(2) 0.62781(17) 0.0596(7) Uani 1 1 d .
H7A H 1.1693 -0.0231 0.6121 0.072 Uiso 1 1 calc R
H7B H 1.2510 0.0649 0.5936 0.072 Uiso 1 1 calc R
C8 C 1.0653(2) 0.09509(19) 0.59927(15) 0.0499(6) Uani 1 1 d .
C9 C 0.9582(2) 0.12009(16) 0.66221(14) 0.0421(5) Uani 1 1 d .
C10 C 0.8556(3) 0.1627(2) 0.63302(17) 0.0546(6) Uani 1 1 d .
H10 H 0.7832 0.1787 0.6753 0.066 Uiso 1 1 calc R
C11 C 0.8623(3) 0.1813(2) 0.5397(2) 0.0709(9) Uani 1 1 d .
H11 H 0.7934 0.2090 0.5195 0.085 Uiso 1 1 calc R
C12 C 0.9691(3) 0.1591(3) 0.47740(19) 0.0769(10) Uani 1 1 d .
H12 H 0.9736 0.1732 0.4152 0.092 Uiso 1 1 calc R
C13 C 1.0690(3) 0.1164(3) 0.50658(18) 0.0694(8) Uani 1 1 d .
H13 H 1.1411 0.1012 0.4637 0.083 Uiso 1 1 calc R
C14 C 0.8347(2) 0.10663(16) 0.82025(14) 0.0387(5) Uani 1 1 d .
C15 C 0.7617(2) 0.02909(18) 0.83319(16) 0.0474(5) Uani 1 1 d .
C16 C 0.6441(3) 0.0352(2) 0.89179(19) 0.0607(7) Uani 1 1 d .
H16 H 0.5931 -0.0157 0.9008 0.073 Uiso 1 1 calc R
C17 C 0.6018(3) 0.1143(2) 0.93644(19) 0.0657(8) Uani 1 1 d .
H17 H 0.5228 0.1165 0.9749 0.079 Uiso 1 1 calc R
C18 C 0.6753(3) 0.1899(2) 0.92477(17) 0.0579(7) Uani 1 1 d .
H18 H 0.6468 0.2429 0.9563 0.070 Uiso 1 1 calc R
C19 C 0.7927(2) 0.18768(17) 0.86572(15) 0.0435(5) Uani 1 1 d .
C20 C 0.8690(3) 0.27037(19) 0.8524(2) 0.0589(7) Uani 1 1 d .
H20 H 0.9436 0.2690 0.8088 0.071 Uiso 1 1 calc R
C21 C 0.8086(3) -0.0587(2) 0.7868(2) 0.0709(8) Uani 1 1 d .
H21A H 0.8363 -0.0456 0.7222 0.106 Uiso 1 1 calc R
H21B H 0.7420 -0.1017 0.7968 0.106 Uiso 1 1 calc R
H21C H 0.8777 -0.0851 0.8118 0.106 Uiso 1 1 calc R
C22 C 1.1970(2) 0.24336(19) 0.72975(19) 0.0548(6) Uani 1 1 d .
C23 C 1.2092(3) 0.2397(3) 0.8961(2) 0.0743(9) Uani 1 1 d .
C24 C 1.3967(3) 0.1809(2) 0.77345(19) 0.0576(6) Uani 1 1 d .
C25 C 0.3985(10) -0.0040(10) 0.3813(11) 0.122(4) Uani 0.50 1 d P
C26 C 0.4503(8) -0.0016(16) 0.4368(8) 0.219(6) Uani 1 1 d .
C27 C 0.473(2) 0.0915(11) 0.4374(19) 0.376(19) Uani 1 1 d .
C28 C 0.5266(10) 0.0798(5) 0.5083(11) 0.188(7) Uani 1 1 d .
C29 C 0.9251(3) 0.46999(18) 1.23359(19) 0.0542(6) Uani 1 1 d .
H29 H 0.9756 0.4905 1.2712 0.065 Uiso 1 1 calc R
C30 C 0.9762(3) 0.4604(2) 1.13995(19) 0.0588(7) Uani 1 1 d .
H30 H 1.0589 0.4759 1.1155 0.071 Uiso 1 1 calc R
C31 C 0.9012(3) 0.4275(2) 1.08451(17) 0.0564(7) Uani 1 1 d .
H31 H 0.9347 0.4186 1.0229 0.068 Uiso 1 1 calc R
C32 C 0.7743(2) 0.40758(18) 1.12120(15) 0.0474(5) Uani 1 1 d .
H32 H 0.7250 0.3852 1.0836 0.057 Uiso 1 1 calc R
C33 C 0.7218(2) 0.42126(15) 1.21404(15) 0.0398(5) Uani 1 1 d .
C34 C 0.8007(2) 0.44955(16) 1.27162(16) 0.0449(5) Uani 1 1 d .
C35 C 0.7463(3) 0.4629(2) 1.37202(18) 0.0611(7) Uani 1 1 d .
H35A H 0.8082 0.4419 1.4078 0.073 Uiso 1 1 calc R
H35B H 0.7288 0.5283 1.3813 0.073 Uiso 1 1 calc R
C36 C 0.6290(3) 0.41208(18) 1.40588(16) 0.0502(6) Uani 1 1 d .
C37 C 0.5521(2) 0.38980(17) 1.34650(15) 0.0447(5) Uani 1 1 d .
C38 C 0.4365(3) 0.3520(2) 1.38005(18) 0.0568(6) Uani 1 1 d .
H38 H 0.3844 0.3393 1.3402 0.068 Uiso 1 1 calc R
C39 C 0.3981(3) 0.3329(2) 1.47427(19) 0.0692(8) Uani 1 1 d .
H39 H 0.3195 0.3085 1.4973 0.083 Uiso 1 1 calc R
C40 C 0.4750(3) 0.3497(2) 1.53244(19) 0.0730(9) Uani 1 1 d .
H40 H 0.4505 0.3342 1.5947 0.088 Uiso 1 1 calc R
C41 C 0.5888(3) 0.3894(2) 1.49922(18) 0.0652(8) Uani 1 1 d .
H41 H 0.6401 0.4015 1.5397 0.078 Uiso 1 1 calc R
C42 C 0.5102(2) 0.40622(16) 1.18897(14) 0.0420(5) Uani 1 1 d .
C43 C 0.4604(3) 0.49145(19) 1.16305(18) 0.0531(6) Uani 1 1 d .
C44 C 0.3783(3) 0.4918(2) 1.1026(2) 0.0636(7) Uani 1 1 d .
H44 H 0.3438 0.5479 1.0845 0.076 Uiso 1 1 calc R
C45 C 0.3469(3) 0.4117(2) 1.0691(2) 0.0632(7) Uani 1 1 d .
H45 H 0.2923 0.4141 1.0284 0.076 Uiso 1 1 calc R
C46 C 0.3958(2) 0.3280(2) 1.09545(18) 0.0555(6) Uani 1 1 d .
H46 H 0.3738 0.2738 1.0730 0.067 Uiso 1 1 calc R
C47 C 0.4784(2) 0.32398(17) 1.15572(16) 0.0451(5) Uani 1 1 d .
C48 C 0.5295(3) 0.23417(19) 1.18397(19) 0.0550(6) Uani 1 1 d .
H48 H 0.5860 0.2337 1.2232 0.066 Uiso 1 1 calc R
C49 C 0.4937(4) 0.5801(2) 1.1982(3) 0.0811(10) Uani 1 1 d .
H49A H 0.5776 0.5955 1.1682 0.122 Uiso 1 1 calc R
H49B H 0.4891 0.5728 1.2632 0.122 Uiso 1 1 calc R
H49C H 0.4358 0.6287 1.1857 0.122 Uiso 1 1 calc R
C50 C 0.9359(3) 0.2331(2) 1.12086(18) 0.0638(7) Uani 1 1 d .
C51 C 1.0446(3) 0.29496(19) 1.24266(18) 0.0551(6) Uani 1 1 d .
C52 C 0.8135(2) 0.24485(17) 1.28460(16) 0.0465(5) Uani 1 1 d .
C53 C 0.1667(13) 0.5513(15) 0.3463(9) 0.217(10) Uani 0.50 1 d P
C54 C 0.0868(7) 0.5204(10) 0.4224(4) 0.144(3) Uani 1 1 d .
C55 C 0.0736(8) 0.4300(6) 0.4610(8) 0.128(2) Uani 1 1 d .
C56 C -0.0103(11) 0.4099(5) 0.5361(8) 0.141(2) Uani 1 1 d .

loop_
_atom_site_aniso_label
_atom_site_aniso_U_11
_atom_site_aniso_U_22
_atom_site_aniso_U_33
_atom_site_aniso_U_23
_atom_site_aniso_U_13
_atom_site_aniso_U_12
Cr1 0.0403(2) 0.0438(2) 0.0430(2) -0.00305(14) -0.01157(14) -0.00570(15)
Cr2 0.0442(2) 0.0412(2) 0.03536(19) -0.00089(13) -0.00463(14) -0.00416(15)
O1 0.0808(16) 0.0553(13) 0.1125(18) -0.0303(12) -0.0202(13) 0.0067(11)
O2 0.147(3) 0.137(3) 0.115(2) -0.078(2) 0.0035(19) -0.052(2)
O3 0.0892(17) 0.0692(15) 0.1067(17) 0.0388(13) -0.0273(14) -0.0122(13)
O4 0.0489(13) 0.0890(17) 0.1095(17) 0.0016(13) -0.0151(11) -0.0210(11)
O5 0.0796(15) 0.0487(12) 0.1021(16) -0.0168(11) -0.0238(12) -0.0038(10)
O6 0.162(3) 0.0786(18) 0.0694(15) -0.0345(13) 0.0026(16) -0.0009(18)
O7 0.0558(13) 0.0851(17) 0.1018(17) -0.0031(13) -0.0254(12) 0.0122(11)
O8 0.0712(13) 0.0611(13) 0.0674(12) 0.0242(10) -0.0075(10) -0.0123(10)
N1 0.0362(10) 0.0495(11) 0.0323(9) -0.0042(7) -0.0073(7) -0.0018(8)
N2 0.0441(11) 0.0497(12) 0.0400(10) -0.0036(8) -0.0118(8) -0.0030(9)
C1 0.0371(13) 0.0462(14) 0.0698(16) -0.0079(11) -0.0072(11) 0.0054(10)
C2 0.0468(14) 0.0557(16) 0.0702(17) 0.0094(12) -0.0218(12) 0.0037(12)
C3 0.0544(15) 0.0573(16) 0.0484(13) 0.0127(11) -0.0179(11) -0.0041(12)
C4 0.0437(12) 0.0439(13) 0.0374(11) 0.0032(8) -0.0079(9) -0.0037(9)
C5 0.0380(11) 0.0317(10) 0.0398(11) -0.0021(8) -0.0092(8) -0.0032(8)
C6 0.0428(12) 0.0397(12) 0.0450(12) -0.0107(9) -0.0057(9) 0.0000(9)
C7 0.0537(16) 0.079(2) 0.0460(14) -0.0224(12) -0.0059(11) 0.0080(14)
C8 0.0531(14) 0.0583(16) 0.0400(12) -0.0102(10) -0.0096(10) -0.0096(12)
C9 0.0456(12) 0.0462(13) 0.0362(11) 0.0000(8) -0.0110(9) -0.0103(10)
C10 0.0524(15) 0.0657(17) 0.0482(13) 0.0055(11) -0.0172(11) -0.0056(12)
C11 0.078(2) 0.084(2) 0.0562(16) 0.0163(15) -0.0314(15) -0.0112(17)
C12 0.092(2) 0.102(3) 0.0393(14) 0.0123(14) -0.0209(15) -0.021(2)
C13 0.073(2) 0.099(2) 0.0354(13) -0.0077(13) -0.0050(12) -0.0178(17)
C14 0.0355(11) 0.0470(13) 0.0342(10) 0.0002(8) -0.0090(8) -0.0017(9)
C15 0.0467(13) 0.0476(14) 0.0492(13) 0.0044(10) -0.0128(10) -0.0085(10)
C16 0.0472(15) 0.0667(19) 0.0662(16) 0.0141(13) -0.0078(12) -0.0173(13)
C17 0.0430(15) 0.089(2) 0.0571(15) 0.0072(14) 0.0054(11) -0.0020(14)
C18 0.0480(15) 0.0698(19) 0.0521(14) -0.0078(12) -0.0026(11) 0.0100(13)
C19 0.0370(12) 0.0508(14) 0.0423(11) -0.0027(9) -0.0076(9) 0.0023(10)
C20 0.0485(15) 0.0490(16) 0.0787(18) -0.0129(13) -0.0100(12) 0.0023(12)
C21 0.069(2) 0.0515(17) 0.094(2) -0.0095(15) -0.0185(16) -0.0110(14)
C22 0.0472(14) 0.0499(15) 0.0670(16) 0.0036(12) -0.0107(11) -0.0094(11)
C23 0.076(2) 0.083(2) 0.0655(18) -0.0217(16) -0.0083(15) -0.0285(17)
C24 0.0503(16) 0.0586(17) 0.0659(16) -0.0004(12) -0.0163(12) -0.0070(12)
C25 0.064(6) 0.121(9) 0.170(12) -0.049(8) 0.012(6) -0.011(6)
C26 0.081(5) 0.367(19) 0.175(8) -0.068(12) 0.060(5) 0.031(10)
C27 0.276(19) 0.177(13) 0.50(3) 0.080(15) 0.30(2) 0.081(12)
C28 0.132(7) 0.058(3) 0.300(16) -0.001(5) 0.128(9) -0.006(4)
C29 0.0589(16) 0.0413(13) 0.0689(16) 0.0013(11) -0.0262(12) -0.0130(11)
C30 0.0500(15) 0.0574(17) 0.0682(17) 0.0169(12) -0.0120(12) -0.0180(12)
C31 0.0599(16) 0.0641(17) 0.0443(13) 0.0167(11) -0.0104(11) -0.0161(13)
C32 0.0520(14) 0.0519(14) 0.0397(12) 0.0080(9) -0.0132(10) -0.0101(11)
C33 0.0451(12) 0.0323(11) 0.0432(11) 0.0003(8) -0.0116(9) -0.0032(9)
C34 0.0500(14) 0.0367(12) 0.0516(13) -0.0080(9) -0.0173(10) -0.0013(10)
C35 0.0642(17) 0.0652(18) 0.0589(16) -0.0286(13) -0.0184(13) 0.0012(14)
C36 0.0586(15) 0.0498(14) 0.0431(13) -0.0159(10) -0.0127(10) 0.0146(12)
C37 0.0491(13) 0.0435(13) 0.0402(12) -0.0076(9) -0.0062(9) 0.0084(10)
C38 0.0568(16) 0.0604(17) 0.0502(14) -0.0039(11) -0.0043(11) 0.0007(12)
C39 0.072(2) 0.072(2) 0.0550(16) -0.0033(13) 0.0072(14) 0.0011(16)
C40 0.092(2) 0.080(2) 0.0399(14) -0.0049(13) -0.0005(14) 0.0131(18)
C41 0.082(2) 0.073(2) 0.0422(14) -0.0158(12) -0.0184(13) 0.0223(16)
C42 0.0423(12) 0.0461(13) 0.0386(11) -0.0045(9) -0.0106(9) -0.0003(10)
C43 0.0551(15) 0.0486(15) 0.0577(14) -0.0063(11) -0.0168(11) 0.0048(11)
C44 0.0586(17) 0.0665(19) 0.0686(17) -0.0007(14) -0.0242(13) 0.0148(14)
C45 0.0489(15) 0.083(2) 0.0636(16) -0.0102(14) -0.0253(12) 0.0069(14)
C46 0.0438(14) 0.0673(18) 0.0582(15) -0.0163(12) -0.0132(11) -0.0046(12)
C47 0.0367(12) 0.0495(14) 0.0494(13) -0.0077(10) -0.0082(9) -0.0017(10)
C48 0.0534(15) 0.0474(15) 0.0657(16) -0.0076(11) -0.0144(12) -0.0024(12)
C49 0.108(3) 0.0454(17) 0.098(2) -0.0115(15) -0.040(2) 0.0071(17)
C50 0.084(2) 0.0605(18) 0.0432(14) -0.0058(12) -0.0029(12) -0.0025(15)
C51 0.0527(15) 0.0524(15) 0.0570(15) -0.0029(11) -0.0046(11) 0.0013(12)
C52 0.0498(14) 0.0440(13) 0.0452(12) 0.0014(10) -0.0107(10) 0.0039(10)
C53 0.154(11) 0.42(3) 0.106(8) 0.040(12) -0.071(8) -0.160(15)
C54 0.108(4) 0.247(10) 0.099(4) -0.020(6) -0.061(3) -0.052(6)
C55 0.123(5) 0.124(6) 0.170(6) -0.047(5) -0.099(5) 0.023(4)
C56 0.160(7) 0.129(6) 0.171(7) -0.007(6) -0.116(6) -0.022(6)

loop_
_atom_type_symbol
_atom_type_description
_atom_type_scat_dispersion_real
_atom_type_scat_dispersion_imag
_atom_type_scat_source
C C 0.0033 0.0016 'International Tables Vol C Tables 4.2.6.8 and 6.1.1.4'
H H 0.0000 0.0000 'International Tables Vol C Tables 4.2.6.8 and 6.1.1.4'
N N 0.0061 0.0033 'International Tables Vol C Tables 4.2.6.8 and 6.1.1.4'
O O 0.0106 0.0060 'International Tables Vol C Tables 4.2.6.8 and 6.1.1.4'
Cr Cr 0.3209 0.6236 'International Tables Vol C Tables 4.2.6.8 and 6.1.1.4'

loop_
_geom_angle_atom_site_label_1
_geom_angle_atom_site_label_2
_geom_angle_atom_site_label_3
_geom_angle
_geom_angle_site_symmetry_1
_geom_angle_site_symmetry_3
C22 Cr1 C23 86.91(15) . .
C22 Cr1 C24 86.65(12) . .
C23 Cr1 C24 89.89(14) . .
C22 Cr1 C1 119.82(12) . .
C23 Cr1 C1 153.24(14) . .
C24 Cr1 C1 90.50(12) . .
C22 Cr1 C3 151.21(11) . .
C23 Cr1 C3 91.36(14) . .
C24 Cr1 C3 122.10(11) . .
C1 Cr1 C3 66.03(11) . .
C22 Cr1 C2 156.91(12) . .
C23 Cr1 C2 116.16(14) . .
C24 Cr1 C2 93.96(12) . .
C1 Cr1 C2 37.14(10) . .
C3 Cr1 C2 36.43(10) . .
C22 Cr1 C6 91.81(11) . .
C23 Cr1 C6 156.08(12) . .
C24 Cr1 C6 113.90(11) . .
C1 Cr1 C6 36.83(9) . .
C3 Cr1 C6 78.40(10) . .
C2 Cr1 C6 66.82(10) . .
C22 Cr1 C4 114.45(10) . .
C23 Cr1 C4 92.95(12) . .
C24 Cr1 C4 158.82(11) . .
C1 Cr1 C4 77.66(10) . .
C3 Cr1 C4 36.90(9) . .
C2 Cr1 C4 66.01(10) . .
C6 Cr1 C4 65.89(9) . .
C22 Cr1 C5 90.49(10) . .
C23 Cr1 C5 119.67(12) . .
C24 Cr1 C5 150.13(11) . .
C1 Cr1 C5 65.35(9) . .
C3 Cr1 C5 65.56(9) . .
C2 Cr1 C5 77.55(9) . .
C6 Cr1 C5 36.42(8) . .
C4 Cr1 C5 36.06(8) . .
C51 Cr2 C52 89.78(12) . .
C51 Cr2 C50 89.13(14) . .
C52 Cr2 C50 87.61(12) . .
C51 Cr2 C29 88.04(11) . .
C52 Cr2 C29 122.18(11) . .
C50 Cr2 C29 150.04(12) . .
C51 Cr2 C31 121.72(11) . .
C52 Cr2 C31 148.37(11) . .
C50 Cr2 C31 89.96(12) . .
C29 Cr2 C31 66.59(11) . .
C51 Cr2 C30 92.39(12) . .
C52 Cr2 C30 159.19(11) . .
C50 Cr2 C30 113.10(13) . .
C29 Cr2 C30 37.33(11) . .
C31 Cr2 C30 36.84(10) . .
C51 Cr2 C34 111.35(11) . .
C52 Cr2 C34 93.06(10) . .
C50 Cr2 C34 159.50(12) . .
C29 Cr2 C34 36.72(10) . .
C31 Cr2 C34 78.78(11) . .
C30 Cr2 C34 66.90(11) . .
C51 Cr2 C32 158.24(11) . .
C52 Cr2 C32 111.73(10) . .
C50 Cr2 C32 94.81(12) . .
C29 Cr2 C32 77.89(10) . .
C31 Cr2 C32 37.12(9) . .
C30 Cr2 C32 66.37(10) . .
C34 Cr2 C32 65.92(9) . .
C51 Cr2 C33 147.63(10) . .
C52 Cr2 C33 89.35(10) . .
C50 Cr2 C33 123.15(12) . .
C29 Cr2 C33 65.43(9) . .
C31 Cr2 C33 65.92(10) . .
C30 Cr2 C33 77.84(10) . .
C34 Cr2 C33 36.45(8) . .
C32 Cr2 C33 36.07(8) . .
C5 N1 C9 121.29(18) . .
C5 N1 C14 119.19(17) . .
C9 N1 C14 119.25(17) . .
C33 N2 C37 120.90(19) . .
C33 N2 C42 118.66(18) . .
C37 N2 C42 120.43(19) . .
C6 C1 C2 121.8(2) . .
C6 C1 Cr1 73.06(14) . .
C2 C1 Cr1 72.24(16) . .
C3 C2 C1 118.8(2) . .
C3 C2 Cr1 71.62(15) . .
C1 C2 Cr1 70.61(14) . .
C2 C3 C4 120.7(2) . .
C2 C3 Cr1 71.95(15) . .
C4 C3 Cr1 72.74(13) . .
C5 C4 C3 120.2(2) . .
C5 C4 Cr1 73.91(13) . .
C3 C4 Cr1 70.36(14) . .
N1 C5 C4 120.23(19) . .
N1 C5 C6 120.38(19) . .
C4 C5 C6 119.4(2) . .
N1 C5 Cr1 131.37(15) . .
C4 C5 Cr1 70.03(13) . .
C6 C5 Cr1 69.50(13) . .
C1 C6 C5 118.9(2) . .
C1 C6 C7 120.6(2) . .
C5 C6 C7 120.3(2) . .
C1 C6 Cr1 70.11(14) . .
C5 C6 Cr1 74.08(13) . .
C7 C6 Cr1 131.13(19) . .
C6 C7 C8 113.3(2) . .
C9 C8 C13 118.5(3) . .
C9 C8 C7 121.7(2) . .
C13 C8 C7 119.6(2) . .
C8 C9 C10 120.5(2) . .
C8 C9 N1 119.7(2) . .
C10 C9 N1 119.8(2) . .
C11 C10 C9 119.1(3) . .
C12 C11 C10 120.6(3) . .
C13 C12 C11 119.8(3) . .
C12 C13 C8 121.3(3) . .
C15 C14 C19 121.1(2) . .
C15 C14 N1 118.3(2) . .
C19 C14 N1 120.6(2) . .
C14 C15 C16 117.7(2) . .
C14 C15 C21 121.1(2) . .
C16 C15 C21 121.2(3) . .
C17 C16 C15 121.7(3) . .
C18 C17 C16 120.3(3) . .
C17 C18 C19 120.1(3) . .
C14 C19 C18 119.0(2) . .
C14 C19 C20 121.6(2) . .
C18 C19 C20 119.3(2) . .
O1 C20 C19 124.7(3) . .
O3 C22 Cr1 179.1(3) . .
O2 C23 Cr1 176.8(4) . .
O4 C24 Cr1 178.1(3) . .
C26 C25 C27 44.0(18) . .
C25 C26 C27 103(3) . .
C25 C26 C28 123(2) . 2_656
C27 C26 C28 134.2(19) . 2_656
C25 C26 C28 145(2) . .
C27 C26 C28 42.0(13) . .
C28 C26 C28 92.2(8) 2_656 .
C26 C27 C28 92.8(15) . .
C26 C27 C25 33.3(12) . .
C28 C27 C25 126.1(12) . .
C27 C28 C26 132.9(13) . 2_656
C27 C28 C26 45.1(9) . .
C26 C28 C26 87.8(8) 2_656 .
C34 C29 C30 121.8(2) . .
C34 C29 Cr2 73.38(14) . .
C30 C29 Cr2 71.92(16) . .
C31 C30 C29 118.8(2) . .
C31 C30 Cr2 71.32(15) . .
C29 C30 Cr2 70.75(14) . .
C30 C31 C32 120.4(2) . .
C30 C31 Cr2 71.84(14) . .
C32 C31 Cr2 73.05(13) . .
C33 C32 C31 120.6(2) . .
C33 C32 Cr2 74.38(13) . .
C31 C32 Cr2 69.84(14) . .
N2 C33 C34 120.0(2) . .
N2 C33 C32 121.2(2) . .
C34 C33 C32 118.8(2) . .
N2 C33 Cr2 132.35(16) . .
C34 C33 Cr2 69.16(13) . .
C32 C33 Cr2 69.55(14) . .
C29 C34 C33 119.4(2) . .
C29 C34 C35 121.0(2) . .
C33 C34 C35 119.5(2) . .
C29 C34 Cr2 69.90(15) . .
C33 C34 Cr2 74.39(13) . .
C35 C34 Cr2 130.77(18) . .
C36 C35 C34 112.8(2) . .
C37 C36 C41 117.9(3) . .
C37 C36 C35 121.2(2) . .
C41 C36 C35 120.8(2) . .
C38 C37 C36 120.7(2) . .
C38 C37 N2 120.4(2) . .
C36 C37 N2 118.9(2) . .
C37 C38 C39 119.5(3) . .
C40 C39 C38 120.4(3) . .
C41 C40 C39 120.0(3) . .
C40 C41 C36 121.3(3) . .
C43 C42 C47 121.1(2) . .
C43 C42 N2 118.1(2) . .
C47 C42 N2 120.8(2) . .
C44 C43 C42 117.6(3) . .
C44 C43 C49 120.7(3) . .
C42 C43 C49 121.7(2) . .
C45 C44 C43 121.8(3) . .
C46 C45 C44 120.2(2) . .
C45 C46 C47 120.2(3) . .
C46 C47 C42 119.1(2) . .
C46 C47 C48 119.8(2) . .
C42 C47 C48 121.1(2) . .
O5 C48 C47 124.1(3) . .
O6 C50 Cr2 177.8(3) . .
O7 C51 Cr2 178.8(3) . .
O8 C52 Cr2 178.8(2) . .
C53 C54 C56 112.0(16) . 2_566
C53 C54 C55 128.9(16) . .
C56 C54 C55 119.1(6) 2_566 .
C56 C55 C54 122.1(7) . .
C55 C56 C54 118.8(7) . 2_566

loop_
_geom_bond_atom_site_label_1
_geom_bond_atom_site_label_2
_geom_bond_distance
_geom_bond_site_symmetry_2
Cr1 C22 1.820(3) .
Cr1 C23 1.828(3) .
Cr1 C24 1.837(3) .
Cr1 C1 2.196(3) .
Cr1 C3 2.212(3) .
Cr1 C2 2.217(3) .
Cr1 C6 2.234(2) .
Cr1 C4 2.243(2) .
Cr1 C5 2.293(2) .
Cr2 C51 1.836(3) .
Cr2 C52 1.831(3) .
Cr2 C50 1.839(3) .
Cr2 C29 2.187(3) .
Cr2 C31 2.196(2) .
Cr2 C30 2.202(3) .
Cr2 C34 2.231(2) .
Cr2 C32 2.237(2) .
Cr2 C33 2.300(2) .
O1 C20 1.194(3) .
O2 C23 1.156(4) .
O3 C22 1.157(3) .
O4 C24 1.150(3) .
O5 C48 1.200(3) .
O6 C50 1.143(4) .
O7 C51 1.152(3) .
O8 C52 1.149(3) .
N1 C5 1.391(3) .
N1 C9 1.422(3) .
N1 C14 1.433(3) .
N2 C33 1.388(3) .
N2 C37 1.426(3) .
N2 C42 1.432(3) .
C1 C6 1.400(3) .
C1 C2 1.405(4) .
C2 C3 1.385(4) .
C3 C4 1.410(3) .
C4 C5 1.405(3) .
C5 C6 1.416(3) .
C6 C7 1.505(3) .
C7 C8 1.497(4) .
C8 C9 1.385(3) .
C8 C13 1.393(4) .
C9 C10 1.387(3) .
C10 C11 1.390(4) .
C11 C12 1.368(5) .
C12 C13 1.362(5) .
C14 C15 1.386(3) .
C14 C19 1.400(3) .
C15 C16 1.394(4) .
C15 C21 1.500(4) .
C16 C17 1.370(5) .
C17 C18 1.367(4) .
C18 C19 1.394(3) .
C19 C20 1.469(4) .
C25 C26 1.095(14) .
C25 C27 1.94(4) .
C26 C27 1.38(2) .
C26 C28 1.405(17) 2_656
C26 C28 1.95(2) .
C27 C28 1.31(3) .
C28 C26 1.405(17) 2_656
C29 C34 1.392(4) .
C29 C30 1.405(4) .
C30 C31 1.390(4) .
C31 C32 1.411(4) .
C32 C33 1.406(3) .
C33 C34 1.418(3) .
C34 C35 1.512(3) .
C35 C36 1.483(4) .
C36 C37 1.395(3) .
C36 C41 1.396(4) .
C37 C38 1.380(4) .
C38 C39 1.397(4) .
C39 C40 1.360(5) .
C40 C41 1.374(5) .
C42 C43 1.394(3) .
C42 C47 1.399(3) .
C43 C44 1.391(4) .
C43 C49 1.499(4) .
C44 C45 1.373(4) .
C45 C46 1.373(4) .
C46 C47 1.392(3) .
C47 C48 1.467(4) .
C53 C54 1.348(13) .
C54 C56 1.369(10) 2_566
C54 C55 1.404(10) .
C55 C56 1.319(10) .
C56 C54 1.369(10) 2_566
